data_7215977
loop_
_publ_author_name
'Bag, Partha Pratim'
'Kothur, Raghuram Reddy'
'Malla Reddy, C.'

_publ_section_title
;
 Tautomeric preference in polymorphs and pseudopolymorphs of
 succinylsulfathiazole: fast evaporation screening and thermal studies
;
_journal_issue 22
_journal_name_full CrystEngComm
_journal_page_first 4706
_journal_paper_doi 10.1039/c3ce42159g
_journal_volume 16
_journal_year 2014
_chemical_formula_sum 'C30 H34 N6 O11 S4'
_chemical_formula_weight 782.87
_chemical_name_common 'Succinylsulfathiazole tetrahydrofuran solvate'
_chemical_name_systematic
; 
 ? 
;
_space_group_IT_number 2
_symmetry_cell_setting triclinic
_symmetry_space_group_name_Hall '-P 1'
_symmetry_space_group_name_H-M 'P -1'
_atom_sites_solution_hydrogens geom
_atom_sites_solution_primary direct
_atom_sites_solution_secondary difmap
_audit_creation_method SHELXL-97
_cell_angle_alpha 64.602(2)
_cell_angle_beta 77.240(2)
_cell_angle_gamma 83.635(2)
_cell_formula_units_Z 2
_cell_length_a 8.7032(2)
_cell_length_b 14.5604(5)
_cell_length_c 15.5676(5)
_cell_measurement_reflns_used 8360
_cell_measurement_temperature 296(2)
_cell_measurement_theta_max 25.95
_cell_measurement_theta_min 2.40
_cell_volume 1737.79(10)
_computing_cell_refinement 'Bruker SAINT'
_computing_data_collection 'Bruker APEX2'
_computing_data_reduction 'Bruker SAINT'
_computing_molecular_graphics 'Bruker SHELXTL'
_computing_publication_material 'Bruker SHELXTL'
_computing_structure_refinement 'SHELXL-97 (Sheldrick, 1997)'
_computing_structure_solution 'SHELXS-97 (Sheldrick, 1990)'
_diffrn_ambient_temperature 296(2)
_diffrn_measured_fraction_theta_full 0.993
_diffrn_measured_fraction_theta_max 0.993
_diffrn_measurement_device_type 'Bruker APEX-II CCD'
_diffrn_measurement_method '\f and \w scans'
_diffrn_radiation_monochromator graphite
_diffrn_radiation_source 'fine-focus sealed tube'
_diffrn_radiation_type MoK\a
_diffrn_radiation_wavelength 0.71073
_diffrn_reflns_av_R_equivalents 0.0460
_diffrn_reflns_av_sigmaI/netI 0.0470
_diffrn_reflns_limit_h_max 11
_diffrn_reflns_limit_h_min -11
_diffrn_reflns_limit_k_max 17
_diffrn_reflns_limit_k_min -18
_diffrn_reflns_limit_l_max 17
_diffrn_reflns_limit_l_min -19
_diffrn_reflns_number 27707
_diffrn_reflns_theta_full 26.96
_diffrn_reflns_theta_max 26.96
_diffrn_reflns_theta_min 1.48
_diffrn_standards_decay_% 0
_diffrn_standards_interval_count 0
_diffrn_standards_interval_time 0
_diffrn_standards_number 0
_exptl_absorpt_coefficient_mu 0.342
_exptl_absorpt_correction_T_max 0.992
_exptl_absorpt_correction_T_min 0.918
_exptl_absorpt_correction_type multi-scan
_exptl_absorpt_process_details 'SADABS; BRUKER, 2008'
_exptl_crystal_colour Colourless
_exptl_crystal_density_diffrn 1.496
_exptl_crystal_density_method 'not measured'
_exptl_crystal_description Rectangular
_exptl_crystal_F_000 816
_exptl_crystal_size_max 0.249
_exptl_crystal_size_mid 0.069
_exptl_crystal_size_min 0.024
_refine_diff_density_max 0.701
_refine_diff_density_min -0.357
_refine_diff_density_rms 0.050
_refine_ls_extinction_method none
_refine_ls_goodness_of_fit_ref 0.882
_refine_ls_hydrogen_treatment mixed
_refine_ls_matrix_type full
_refine_ls_number_parameters 484
_refine_ls_number_reflns 7527
_refine_ls_number_restraints 0
_refine_ls_restrained_S_all 0.882
_refine_ls_R_factor_all 0.0753
_refine_ls_R_factor_gt 0.0440
_refine_ls_shift/su_max 0.001
_refine_ls_shift/su_mean 0.000
_refine_ls_structure_factor_coef Fsqd
_refine_ls_weighting_details 'calc w=1/[\s^2^(Fo^2^)+(0.1000P)^2^+0.7065P] where P=(Fo^2^+2Fc^2^)/3'
_refine_ls_weighting_scheme calc
_refine_ls_wR_factor_gt 0.1250
_refine_ls_wR_factor_ref 0.1522
_reflns_number_gt 5176
_reflns_number_total 7527
_reflns_threshold_expression >2sigma(I)
_cod_data_source_file c3ce42159g.txt
_cod_data_source_block cmr_ppb_sst_thf
_cod_depositor_comments
;
The following automatic conversions were performed:

'_symmetry_cell_setting' value 'Triclinic' changed to 'triclinic'
according to
/usr/data/users/saulius/crontab/automatic-downloads/rss-feeds/RSC/lib/dictionaries/cif_core.dic
dictionary named 'cif_core.dic' version 2.4.2 from 2011-04-26.

Automatic conversion script
Id: cif_fix_values 2281 2013-09-26 08:29:07Z andrius 
;
_cod_original_cell_volume 1737.79(9)
_cod_original_sg_symbol_H-M P-1
_cod_database_code 7215977

loop_
_symmetry_equiv_pos_as_xyz
'x, y, z'
'-x, -y, -z'

loop_
_atom_site_label
_atom_site_type_symbol
_atom_site_fract_x
_atom_site_fract_y
_atom_site_fract_z
_atom_site_U_iso_or_equiv
_atom_site_adp_type
_atom_site_occupancy
_atom_site_symmetry_multiplicity
_atom_site_calc_flag
_atom_site_refinement_flags
S1 S 0.70603(7) 0.29865(5) 0.49880(5) 0.04399(18) Uani 1 1 d .
S2 S 0.29036(7) 0.95423(5) 0.71654(5) 0.04192(18) Uani 1 1 d .
S3 S 0.34096(8) 0.23914(5) 0.57834(6) 0.0519(2) Uani 1 1 d .
S4 S 0.07357(8) 1.08622(7) 0.55303(7) 0.0596(2) Uani 1 1 d .
C8 C 0.7219(2) 0.22579(18) 0.62059(18) 0.0359(5) Uani 1 1 d .
C4 C 0.7116(2) -0.02974(18) 0.97619(18) 0.0345(5) Uani 1 1 d .
C11 C 0.4237(3) 0.35521(18) 0.54143(17) 0.0365(5) Uani 1 1 d .
C7 C 0.6862(3) 0.12363(19) 0.66634(19) 0.0405(6) Uani 1 1 d .
H7 H 0.6532 0.0928 0.6323 0.049 Uiso 1 1 calc R
C5 C 0.7478(2) 0.11305(18) 0.81269(17) 0.0336(5) Uani 1 1 d .
C9 C 0.7677(3) 0.27226(19) 0.67181(19) 0.0405(6) Uani 1 1 d .
H9 H 0.7899 0.3412 0.6417 0.049 Uiso 1 1 calc R
C1 C 0.8497(3) -0.2292(2) 1.1140(2) 0.0435(6) Uani 1 1 d .
C10 C 0.7803(3) 0.21689(19) 0.76675(19) 0.0395(6) Uani 1 1 d .
H10 H 0.8107 0.2486 0.8009 0.047 Uiso 1 1 calc R
C2 C 0.7145(3) -0.1682(2) 1.14201(19) 0.0466(6) Uani 1 1 d .
H2A H 0.7084 -0.1796 1.2088 0.056 Uiso 1 1 calc R
H2B H 0.6173 -0.1914 1.1379 0.056 Uiso 1 1 calc R
C6 C 0.6990(3) 0.06709(19) 0.76150(19) 0.0396(6) Uani 1 1 d .
H6 H 0.6751 -0.0016 0.7915 0.048 Uiso 1 1 calc R
C3 C 0.7302(3) -0.0555(2) 1.07798(19) 0.0434(6) Uani 1 1 d .
H3A H 0.6507 -0.0184 1.1057 0.052 Uiso 1 1 calc R
H3B H 0.8328 -0.0338 1.0762 0.052 Uiso 1 1 calc R
C12 C 0.1664(3) 0.3810(2) 0.6018(2) 0.0571(8) Uani 1 1 d .
H12 H 0.0796 0.4179 0.6180 0.069 Uiso 1 1 calc R
C13 C 0.1614(3) 0.2842(2) 0.6175(2) 0.0605(8) Uani 1 1 d .
H13 H 0.0711 0.2453 0.6464 0.073 Uiso 1 1 calc R
C17 C -0.1257(3) 0.50977(18) 0.91884(18) 0.0350(5) Uani 1 1 d .
C18 C -0.0419(2) 0.68911(17) 0.85085(17) 0.0317(5) Uani 1 1 d .
C21 C 0.1585(3) 0.85287(18) 0.76415(17) 0.0335(5) Uani 1 1 d .
C24 C 0.2637(3) 1.03778(19) 0.53815(19) 0.0378(6) Uani 1 1 d .
C20 C 0.2023(3) 0.76507(19) 0.75031(18) 0.0403(6) Uani 1 1 d .
H20 H 0.2993 0.7610 0.7123 0.048 Uiso 1 1 calc R
C23 C -0.0858(3) 0.77804(19) 0.86253(19) 0.0406(6) Uani 1 1 d .
H23 H -0.1831 0.7826 0.9000 0.049 Uiso 1 1 calc R
C14 C -0.4126(3) 0.29135(19) 1.0096(2) 0.0411(6) Uani 1 1 d .
C19 C 0.1021(3) 0.68337(19) 0.79296(19) 0.0413(6) Uani 1 1 d .
H19 H 0.1310 0.6248 0.7829 0.050 Uiso 1 1 calc R
C22 C 0.0135(3) 0.85995(19) 0.81902(19) 0.0408(6) Uani 1 1 d .
H22 H -0.0172 0.9197 0.8267 0.049 Uiso 1 1 calc R
C15 C -0.2595(3) 0.34432(19) 0.9755(2) 0.0434(6) Uani 1 1 d .
H15A H -0.2169 0.3520 0.9097 0.052 Uiso 1 1 calc R
H15B H -0.1861 0.3020 1.0158 0.052 Uiso 1 1 calc R
C16 C -0.2703(3) 0.44658(19) 0.9772(2) 0.0425(6) Uani 1 1 d .
H16A H -0.2851 0.4379 1.0438 0.051 Uiso 1 1 calc R
H16B H -0.3620 0.4829 0.9517 0.051 Uiso 1 1 calc R
C25 C 0.2221(4) 1.1256(2) 0.3826(2) 0.0582(8) Uani 1 1 d .
H25 H 0.2492 1.1505 0.3155 0.070 Uiso 1 1 calc R
C26 C 0.0843(4) 1.1434(3) 0.4290(3) 0.0682(9) Uani 1 1 d .
H26 H 0.0032 1.1818 0.3989 0.082 Uiso 1 1 calc R
C27 C 0.2476(5) 0.4290(3) 0.3129(3) 0.0884(12) Uani 1 1 d .
H27A H 0.1622 0.4140 0.2903 0.106 Uiso 1 1 calc R
H27B H 0.2196 0.4052 0.3828 0.106 Uiso 1 1 calc R
C28 C 0.3976(6) 0.3789(3) 0.2849(3) 0.0931(13) Uani 1 1 d .
H28A H 0.3888 0.3569 0.2356 0.112 Uiso 1 1 calc R
H28B H 0.4238 0.3205 0.3406 0.112 Uiso 1 1 calc R
C29 C 0.5199(5) 0.4593(4) 0.2463(3) 0.0915(13) Uani 1 1 d .
H29A H 0.6074 0.4352 0.2801 0.110 Uiso 1 1 calc R
H29B H 0.5595 0.4791 0.1775 0.110 Uiso 1 1 calc R
C30 C 0.4360(4) 0.5455(3) 0.2642(3) 0.0850(11) Uani 1 1 d .
H30A H 0.4521 0.5432 0.3248 0.102 Uiso 1 1 calc R
H30B H 0.4741 0.6097 0.2122 0.102 Uiso 1 1 calc R
O3 O 0.6490(2) -0.08662(14) 0.95551(13) 0.0481(5) Uani 1 1 d .
O2 O 0.9792(2) -0.19705(16) 1.07432(17) 0.0622(6) Uani 1 1 d .
O4 O 0.6605(3) 0.23061(16) 0.46420(14) 0.0598(5) Uani 1 1 d .
O1 O 0.8112(3) -0.32359(16) 1.13854(18) 0.0694(7) Uani 1 1 d .
O5 O 0.8481(2) 0.35486(17) 0.44827(15) 0.0655(6) Uani 1 1 d .
O8 O 0.00002(19) 0.47360(13) 0.89438(15) 0.0513(5) Uani 1 1 d .
O6 O -0.4005(2) 0.20695(16) 0.99774(17) 0.0608(6) Uani 1 1 d .
O10 O 0.2029(2) 1.03730(14) 0.73232(14) 0.0586(6) Uani 1 1 d .
O7 O -0.5345(2) 0.32116(16) 1.04363(19) 0.0698(7) Uani 1 1 d .
O9 O 0.4284(2) 0.91688(17) 0.75785(15) 0.0610(6) Uani 1 1 d .
O11 O 0.2755(3) 0.5348(3) 0.2685(3) 0.1108(10) Uani 1 1 d .
N1 N 0.7673(2) 0.06199(16) 0.90914(16) 0.0391(5) Uani 1 1 d .
N2 N 0.5726(2) 0.38344(15) 0.50204(15) 0.0384(5) Uani 1 1 d .
N5 N 0.3499(2) 0.98132(16) 0.60347(15) 0.0391(5) Uani 1 1 d .
N4 N -0.1504(2) 0.60951(15) 0.89785(16) 0.0369(5) Uani 1 1 d .
N6 N 0.3219(3) 1.06640(17) 0.44385(16) 0.0428(5) Uani 1 1 d .
N3 N 0.3146(2) 0.42051(18) 0.55894(17) 0.0445(5) Uani 1 1 d .
H1A H 0.909(6) -0.357(4) 1.113(3) 0.131(17) Uiso 1 1 d .
H1 H 0.801(3) 0.101(2) 0.928(2) 0.053(8) Uiso 1 1 d .
H6A H -0.482(5) 0.178(4) 1.016(3) 0.119(17) Uiso 1 1 d .
H4 H -0.238(3) 0.6247(19) 0.9168(18) 0.033(7) Uiso 1 1 d .
H3 H 0.343(4) 0.486(3) 0.546(2) 0.069(10) Uiso 1 1 d .
H6B H 0.416(4) 1.052(2) 0.426(2) 0.061(10) Uiso 1 1 d .

loop_
_atom_site_aniso_label
_atom_site_aniso_U_11
_atom_site_aniso_U_22
_atom_site_aniso_U_33
_atom_site_aniso_U_23
_atom_site_aniso_U_13
_atom_site_aniso_U_12
S1 0.0456(3) 0.0385(4) 0.0388(4) -0.0130(3) 0.0006(3) 0.0041(3)
S2 0.0491(3) 0.0384(4) 0.0379(4) -0.0177(3) 0.0047(3) -0.0183(3)
S3 0.0485(4) 0.0364(4) 0.0689(5) -0.0233(4) 0.0002(3) -0.0106(3)
S4 0.0369(3) 0.0707(6) 0.0815(6) -0.0447(5) -0.0061(3) 0.0026(3)
C8 0.0325(11) 0.0306(13) 0.0412(14) -0.0143(11) -0.0035(9) 0.0030(9)
C4 0.0306(10) 0.0309(13) 0.0433(14) -0.0198(11) -0.0036(9) 0.0056(9)
C11 0.0408(12) 0.0277(13) 0.0361(13) -0.0080(11) -0.0081(10) -0.0022(10)
C7 0.0474(13) 0.0336(14) 0.0446(15) -0.0204(12) -0.0086(11) -0.0001(11)
C5 0.0340(11) 0.0282(13) 0.0386(14) -0.0149(11) -0.0059(9) 0.0010(9)
C9 0.0403(12) 0.0261(13) 0.0496(16) -0.0122(12) -0.0043(11) -0.0034(10)
C1 0.0502(14) 0.0353(15) 0.0442(15) -0.0158(12) -0.0138(12) 0.0090(11)
C10 0.0414(12) 0.0315(14) 0.0495(16) -0.0192(12) -0.0096(11) -0.0040(10)
C2 0.0559(15) 0.0384(15) 0.0373(15) -0.0131(12) -0.0031(12) 0.0082(12)
C6 0.0498(13) 0.0251(13) 0.0453(15) -0.0154(11) -0.0102(11) -0.0005(10)
C3 0.0542(14) 0.0370(15) 0.0425(15) -0.0214(12) -0.0108(12) 0.0092(12)
C12 0.0388(13) 0.0524(19) 0.073(2) -0.0230(16) -0.0041(13) -0.0001(12)
C13 0.0393(14) 0.054(2) 0.084(2) -0.0288(17) 0.0028(14) -0.0120(13)
C17 0.0335(11) 0.0274(13) 0.0439(14) -0.0154(11) -0.0053(10) -0.0021(9)
C18 0.0323(10) 0.0254(12) 0.0353(13) -0.0118(10) -0.0039(9) -0.0016(9)
C21 0.0384(11) 0.0293(13) 0.0309(12) -0.0128(10) 0.0011(9) -0.0080(9)
C24 0.0364(11) 0.0332(14) 0.0469(15) -0.0225(12) 0.0022(10) -0.0087(10)
C20 0.0366(11) 0.0360(14) 0.0443(15) -0.0197(12) 0.0085(10) -0.0060(10)
C23 0.0345(11) 0.0344(14) 0.0502(16) -0.0214(12) 0.0068(10) -0.0045(10)
C14 0.0377(12) 0.0278(14) 0.0542(16) -0.0171(12) -0.0011(11) -0.0022(10)
C19 0.0397(12) 0.0292(14) 0.0547(16) -0.0237(12) 0.0052(11) -0.0016(10)
C22 0.0434(12) 0.0273(13) 0.0492(15) -0.0200(12) 0.0064(11) -0.0040(10)
C15 0.0368(12) 0.0300(14) 0.0606(17) -0.0208(13) 0.0018(11) -0.0044(10)
C16 0.0383(12) 0.0319(14) 0.0540(16) -0.0194(12) 0.0030(11) -0.0059(10)
C25 0.0700(19) 0.0535(19) 0.0518(19) -0.0176(15) -0.0235(15) 0.0013(15)
C26 0.0619(19) 0.068(2) 0.088(3) -0.037(2) -0.0380(18) 0.0157(16)
C27 0.102(3) 0.085(3) 0.077(3) -0.028(2) -0.025(2) -0.006(2)
C28 0.133(4) 0.074(3) 0.084(3) -0.041(2) -0.041(3) 0.027(3)
C29 0.092(3) 0.099(3) 0.084(3) -0.048(3) -0.016(2) 0.033(3)
C30 0.075(2) 0.082(3) 0.102(3) -0.043(2) -0.022(2) 0.012(2)
O3 0.0580(11) 0.0389(11) 0.0472(11) -0.0149(9) -0.0085(8) -0.0173(8)
O2 0.0466(11) 0.0514(13) 0.0921(17) -0.0366(12) -0.0094(10) 0.0059(9)
O4 0.0898(15) 0.0501(13) 0.0434(11) -0.0258(10) -0.0135(10) 0.0108(11)
O1 0.0646(13) 0.0353(12) 0.0985(18) -0.0285(12) 0.0025(12) 0.0028(10)
O5 0.0466(10) 0.0636(14) 0.0571(13) -0.0088(11) 0.0133(9) -0.0017(9)
O8 0.0370(9) 0.0289(10) 0.0793(14) -0.0215(10) 0.0040(9) -0.0013(7)
O6 0.0484(11) 0.0430(12) 0.0943(17) -0.0429(12) 0.0175(10) -0.0175(9)
O10 0.0823(14) 0.0371(11) 0.0557(12) -0.0284(10) 0.0176(10) -0.0231(10)
O7 0.0357(9) 0.0515(13) 0.122(2) -0.0484(14) 0.0140(11) -0.0063(9)
O9 0.0573(11) 0.0749(15) 0.0504(12) -0.0192(11) -0.0113(9) -0.0270(10)
O11 0.0853(19) 0.087(2) 0.171(3) -0.067(2) -0.0275(19) 0.0171(16)
N1 0.0501(12) 0.0279(12) 0.0448(13) -0.0176(10) -0.0132(9) -0.0039(9)
N2 0.0387(10) 0.0278(11) 0.0414(12) -0.0091(9) -0.0047(8) 0.0000(8)
N5 0.0406(10) 0.0358(12) 0.0355(12) -0.0132(10) 0.0023(9) -0.0059(9)
N4 0.0281(9) 0.0270(11) 0.0524(13) -0.0175(10) 0.0016(9) -0.0027(8)
N6 0.0440(12) 0.0396(13) 0.0403(13) -0.0138(10) -0.0056(10) -0.0002(10)
N3 0.0398(11) 0.0328(13) 0.0567(15) -0.0158(11) -0.0073(9) -0.0002(9)

loop_
_atom_type_symbol
_atom_type_description
_atom_type_scat_dispersion_real
_atom_type_scat_dispersion_imag
_atom_type_scat_source
C C 0.0033 0.0016 'International Tables Vol C Tables 4.2.6.8 and 6.1.1.4'
H H 0.0000 0.0000 'International Tables Vol C Tables 4.2.6.8 and 6.1.1.4'
N N 0.0061 0.0033 'International Tables Vol C Tables 4.2.6.8 and 6.1.1.4'
O O 0.0106 0.0060 'International Tables Vol C Tables 4.2.6.8 and 6.1.1.4'
S S 0.1246 0.1234 'International Tables Vol C Tables 4.2.6.8 and 6.1.1.4'

loop_
_geom_angle_atom_site_label_1
_geom_angle_atom_site_label_2
_geom_angle_atom_site_label_3
_geom_angle
O5 S1 O4 118.41(14)
O5 S1 N2 104.67(12)
O4 S1 N2 112.64(12)
O5 S1 C8 108.58(12)
O4 S1 C8 106.92(12)
N2 S1 C8 104.79(11)
O9 S2 O10 118.20(13)
O9 S2 N5 104.55(12)
O10 S2 N5 111.92(12)
O9 S2 C21 107.86(12)
O10 S2 C21 106.42(11)
N5 S2 C21 107.43(11)
C13 S3 C11 90.64(13)
C26 S4 C24 90.93(15)
C7 C8 C9 119.6(2)
C7 C8 S1 121.12(19)
C9 C8 S1 119.27(19)
O3 C4 N1 122.2(2)
O3 C4 C3 122.7(2)
N1 C4 C3 115.1(2)
N2 C11 N3 120.7(2)
N2 C11 S3 129.19(19)
N3 C11 S3 110.10(17)
C6 C7 C8 120.8(2)
C6 C5 C10 119.2(2)
C6 C5 N1 124.2(2)
C10 C5 N1 116.6(2)
C10 C9 C8 120.1(2)
O2 C1 O1 123.2(2)
O2 C1 C2 124.3(3)
O1 C1 C2 112.6(2)
C9 C10 C5 120.5(2)
C1 C2 C3 112.4(2)
C7 C6 C5 119.7(2)
C4 C3 C2 112.2(2)
C13 C12 N3 112.3(3)
C12 C13 S3 112.1(2)
O8 C17 N4 123.8(2)
O8 C17 C16 123.1(2)
N4 C17 C16 113.1(2)
C23 C18 C19 119.5(2)
C23 C18 N4 116.7(2)
C19 C18 N4 123.7(2)
C22 C21 C20 120.2(2)
C22 C21 S2 119.35(18)
C20 C21 S2 120.43(17)
N5 C24 N6 120.5(2)
N5 C24 S4 130.27(19)
N6 C24 S4 109.3(2)
C19 C20 C21 120.1(2)
C22 C23 C18 120.6(2)
O7 C14 O6 122.8(2)
O7 C14 C15 125.2(2)
O6 C14 C15 112.0(2)
C20 C19 C18 119.8(2)
C21 C22 C23 119.7(2)
C14 C15 C16 114.2(2)
C15 C16 C17 113.0(2)
C26 C25 N6 113.1(3)
C25 C26 S4 111.4(2)
O11 C27 C28 106.4(4)
C27 C28 C29 104.8(3)
C30 C29 C28 104.5(3)
O11 C30 C29 106.2(3)
C30 O11 C27 106.4(3)
C4 N1 C5 128.4(2)
C11 N2 S1 119.28(18)
C24 N5 S2 121.89(17)
C17 N4 C18 128.9(2)
C24 N6 C25 115.4(2)
C11 N3 C12 114.8(2)

loop_
_geom_bond_atom_site_label_1
_geom_bond_atom_site_label_2
_geom_bond_distance
S1 O5 1.435(2)
S1 O4 1.438(2)
S1 N2 1.608(2)
S1 C8 1.760(3)
S2 O9 1.432(2)
S2 O10 1.439(2)
S2 N5 1.603(2)
S2 C21 1.763(2)
S3 C13 1.714(3)
S3 C11 1.720(2)
S4 C26 1.728(4)
S4 C24 1.732(2)
C8 C7 1.383(3)
C8 C9 1.384(3)
C4 O3 1.222(3)
C4 N1 1.354(3)
C4 C3 1.506(4)
C11 N2 1.332(3)
C11 N3 1.337(3)
C7 C6 1.375(4)
C5 C6 1.390(3)
C5 C10 1.398(3)
C5 N1 1.401(3)
C9 C10 1.370(4)
C1 O2 1.197(3)
C1 O1 1.320(3)
C1 C2 1.496(4)
C2 C3 1.514(4)
C12 C13 1.328(4)
C12 N3 1.376(3)
C17 O8 1.216(3)
C17 N4 1.348(3)
C17 C16 1.514(3)
C18 C23 1.385(3)
C18 C19 1.390(3)
C18 N4 1.407(3)
C21 C22 1.379(3)
C21 C20 1.385(3)
C24 N5 1.325(3)
C24 N6 1.334(3)
C20 C19 1.383(3)
C23 C22 1.380(3)
C14 O7 1.200(3)
C14 O6 1.309(3)
C14 C15 1.489(3)
C15 C16 1.493(3)
C25 C26 1.317(4)
C25 N6 1.379(4)
C27 O11 1.415(5)
C27 C28 1.496(6)
C28 C29 1.501(6)
C29 C30 1.480(5)
C30 O11 1.407(5)
